data_7009631
loop_
_publ_author_name
'Bruce, Michael I.'
'Low, Paul J.'
'Zaitseva, Natasha N.'
'Kahlal, Samia'
'Halet, Jean-Fran\,cois'
'Skelton, Brian W.'
'White, Allan H.'

_publ_section_title
;
 Syntheses and reactions of some cluster complexes containing C4
 ligands with iron, ruthenium and cobalt carbonyls
;
_journal_issue 17
_journal_name_full 'Journal of the Chemical Society, Dalton Transactions'
_journal_page_first 2939
_journal_paper_doi 10.1039/b002406f
_journal_year 2000
_chemical_formula_sum 'C26 H6 O17 Ru5 W'
_chemical_formula_weight 1279.52
_space_group_IT_number 14
_symmetry_cell_setting monoclinic
_symmetry_space_group_name_Hall '-P 2yn'
_symmetry_space_group_name_H-M 'P 1 21/n 1'
_cell_angle_alpha 90.00000
_cell_angle_beta 90.34(3)
_cell_angle_gamma 90.00000
_cell_formula_units_Z 4
_cell_length_a 8.550(3)
_cell_length_b 24.014(10)
_cell_length_c 16.669(6)
_cell_measurement_reflns_used 8
_cell_measurement_temperature 293
_cell_measurement_theta_max 16.8
_cell_measurement_theta_min 16.5
_cell_volume 3422(2)
_computing_cell_refinement 'Enraf Nonius software'
_computing_data_collection 'Enraf Nonius software'
_computing_data_reduction xtal
_computing_molecular_graphics xtal
_computing_publication_material 'xtal BONDLA CIFIO'
_computing_structure_refinement xtal
_computing_structure_solution xtal
_diffrn_ambient_temperature 293
_diffrn_measurement_device_type
;
CAD4
;
_diffrn_measurement_method '2\Q-\w scans'
_diffrn_radiation_detector 'single counter'
_diffrn_radiation_monochromator graphite
_diffrn_radiation_source 'sealed tube'
_diffrn_radiation_type 'Mo K\a'
_diffrn_radiation_wavelength .71073
_diffrn_reflns_limit_h_max 19
_diffrn_reflns_limit_h_min -19
_diffrn_reflns_limit_k_max 28
_diffrn_reflns_limit_k_min 0
_diffrn_reflns_limit_l_max 19
_diffrn_reflns_limit_l_min 0
_diffrn_reflns_number 6008
_diffrn_reflns_theta_max 25
_diffrn_standards_decay_% 0
_diffrn_standards_interval_time 3600
_diffrn_standards_number 8
_exptl_absorpt_coefficient_mu 5.57
_exptl_absorpt_correction_T_max 0.64
_exptl_absorpt_correction_T_min 0.51
_exptl_absorpt_correction_type analytical
_exptl_absorpt_process_details
;
XTAL absorb
;
_exptl_crystal_colour black
_exptl_crystal_density_diffrn 2.481
_exptl_crystal_description plate
_exptl_crystal_F_000 2368
_exptl_crystal_size_max 0.19
_exptl_crystal_size_mid 0.15
_exptl_crystal_size_min 0.09
_refine_diff_density_max 0.748
_refine_diff_density_min -.680
_refine_ls_abs_structure_details none
_refine_ls_extinction_coef 2512(44)
_refine_ls_extinction_method Zachariasen
_refine_ls_goodness_of_fit_all 1.220
_refine_ls_goodness_of_fit_ref 1.332
_refine_ls_hydrogen_treatment mixed
_refine_ls_matrix_type F
_refine_ls_number_constraints 0
_refine_ls_number_parameters 447
_refine_ls_number_reflns 3957
_refine_ls_number_restraints 0
_refine_ls_R_factor_all .060
_refine_ls_R_factor_gt .034
_refine_ls_shift/su_max .086
_refine_ls_shift/su_mean .0096
_refine_ls_structure_factor_coef F
_refine_ls_weighting_scheme sigma
_refine_ls_wR_factor_all .039
_refine_ls_wR_factor_ref .034
_reflns_limit_h_max 19
_reflns_limit_h_min -19
_reflns_limit_k_max 28
_reflns_limit_k_min 0
_reflns_limit_l_max 19
_reflns_limit_l_min 0
_reflns_number_gt 3957
_reflns_number_observed 3957
_reflns_number_total 6008
_reflns_threshold_expression 'I    > 3.00 sig(I   )'
_cod_data_source_file b002406f.txt
_cod_data_source_block br491
_cod_original_sg_symbol_Hall -p_2yn
_cod_original_sg_symbol_H-M P_1_21/n_1
_cod_original_formula_sum 'C26 H6 O17 Ru5 W1'
_cod_database_code 7009631

loop_
_symmetry_equiv_pos_as_xyz
+x,+y,+z
1/2-x,1/2+y,1/2-z
-x,-y,-z
1/2+x,1/2-y,1/2+z

loop_
_atom_site_label
_atom_site_fract_x
_atom_site_fract_y
_atom_site_fract_z
_atom_site_U_iso_or_equiv
_atom_site_adp_type
_atom_site_calc_flag
_atom_site_calc_attached_atom
_atom_site_occupancy
_atom_site_disorder_assembly
_atom_site_disorder_group
Ru1 .22655(10) .07582(3) .39229(5) .0504(5) Uani ? ? 1.00000 ? ?
Ru2 .10493(9) .15929(3) .29029(5) .0412(5) Uani ? ? 1.00000 ? ?
Ru3 .03950(9) .16237(3) .45373(5) .0401(5) Uani ? ? 1.00000 ? ?
W4 .25236(5) .39838(2) .39084(3) .0459(3) Uani ? ? 1.00000 ? ?
Ru5 .40532(9) .30936(3) .48486(4) .0374(4) Uani ? ? 1.00000 ? ?
Ru6 .45834(9) .30833(3) .32706(4) .0411(5) Uani ? ? 1.00000 ? ?
C11 .0765(16) .0153(5) .3811(8) .081(9) Uani ? ? 1.00000 ? ?
O11 -.0144(11) -.0172(4) .3699(7) .113(8) Uani ? ? 1.00000 ? ?
C12 .3134(15) .0482(5) .4919(8) .072(9) Uani ? ? 1.00000 ? ?
O12 .3702(12) .0355(4) .5486(5) .099(7) Uani ? ? 1.00000 ? ?
C13 .3862(15) .0446(5) .3248(8) .069(8) Uani ? ? 1.00000 ? ?
O13 .4804(12) .0280(4) .2879(6) .106(8) Uani ? ? 1.00000 ? ?
C21 -.0172(14) .1038(5) .2369(7) .065(8) Uani ? ? 1.00000 ? ?
O21 -.0991(12) .0728(4) .2053(6) .111(8) Uani ? ? 1.00000 ? ?
C22 .2734(14) .1526(5) .2153(6) .062(8) Uani ? ? 1.00000 ? ?
O22 .3734(10) .1476(4) .1732(5) .101(7) Uani ? ? 1.00000 ? ?
C23 .0150(13) .2271(5) .2440(7) .058(8) Uani ? ? 1.00000 ? ?
O23 -.0317(12) .2674(4) .2231(6) .095(7) Uani ? ? 1.00000 ? ?
C31 -.1227(15) .1113(5) .4840(7) .069(8) Uani ? ? 1.00000 ? ?
O31 -.2238(11) .0823(4) .4969(6) .109(8) Uani ? ? 1.00000 ? ?
C32 .1385(14) .1576(5) .5568(7) .063(8) Uani ? ? 1.00000 ? ?
O32 .1998(11) .1561(4) .6166(5) .097(7) Uani ? ? 1.00000 ? ?
C33 -.0665(12) .2319(4) .4732(6) .050(7) Uani ? ? 1.00000 ? ?
O33 -.1214(9) .2739(3) .4822(5) .076(6) Uani ? ? 1.00000 ? ?
C41 .4588(17) .4342(5) .3860(8) .085(10) Uani ? ? 1.00000 ? ?
O41 .5763(11) .4588(4) .3818(6) .101(7) Uani ? ? 1.00000 ? ?
C42 .2305(16) .4063(5) .2733(8) .077(9) Uani ? ? 1.00000 ? ?
O42 .2123(13) .4121(4) .2055(5) .113(8) Uani ? ? 1.00000 ? ?
C51 .5539(13) .3623(5) .5237(6) .057(7) Uani ? ? 1.00000 ? ?
O51 .6449(10) .3931(4) .5459(5) .092(6) Uani ? ? 1.00000 ? ?
C52 .2711(12) .3074(4) .5762(6) .051(7) Uani ? ? 1.00000 ? ?
O52 .1926(10) .3064(4) .6313(5) .092(7) Uani ? ? 1.00000 ? ?
C53 .5172(13) .2437(5) .5146(6) .053(7) Uani ? ? 1.00000 ? ?
O53 .5712(10) .2024(3) .5302(5) .077(6) Uani ? ? 1.00000 ? ?
C61 .6460(16) .3491(5) .3088(7) .078(9) Uani ? ? 1.00000 ? ?
O61 .7605(11) .3717(5) .2961(6) .121(8) Uani ? ? 1.00000 ? ?
C62 .3884(12) .3000(4) .2165(6) .050(7) Uani ? ? 1.00000 ? ?
O62 .3492(10) .2920(4) .1536(4) .086(6) Uani ? ? 1.00000 ? ?
C63 .5699(12) .2398(5) .3293(6) .057(7) Uani ? ? 1.00000 ? ?
O63 .6320(10) .1986(4) .3322(6) .094(7) Uani ? ? 1.00000 ? ?
C1 .2668(10) .1555(4) .3937(5) .036(5) Uani ? ? 1.00000 ? ?
C2 .2213(9) .2071(4) .3870(5) .034(5) Uani ? ? 1.00000 ? ?
C3 .2720(9) .2634(4) .3943(5) .035(5) Uani ? ? 1.00000 ? ?
C4 .2328(10) .3165(4) .3863(5) .035(5) Uani ? ? 1.00000 ? ?
C401 .129(3) .4267(8) .5083(9) .110(14) Uani ? ? 1.00000 ? ?
C402 .2039(17) .4717(7) .4786(11) .093(12) Uani ? ? 1.00000 ? ?
C403 .1368(17) .4851(5) .4049(9) .082(10) Uani ? ? 1.00000 ? ?
C404 .0220(16) .4482(7) .3886(8) .080(10) Uani ? ? 1.00000 ? ?
C405 .0123(18) .4108(6) .4517(13) .104(13) Uani ? ? 1.00000 ? ?
H -.06343 .16153 .35985 .09500 Uiso ? ? 1.00000 ? ?
H401 .15287 .40980 .55934 .13500 Uiso ? ? 1.00000 ? ?
H402 .29296 .49190 .50430 .11300 Uiso ? ? 1.00000 ? ?
H403 .17245 .51578 .36915 .10300 Uiso ? ? 1.00000 ? ?
H404 -.04449 .44808 .34057 .10000 Uiso ? ? 1.00000 ? ?
H405 -.05905 .37965 .45659 .12700 Uiso ? ? 1.00000 ? ?

loop_
_atom_site_aniso_label
_atom_site_aniso_U_11
_atom_site_aniso_U_22
_atom_site_aniso_U_33
_atom_site_aniso_U_12
_atom_site_aniso_U_13
_atom_site_aniso_U_23
Ru1 .0550(6) .0326(5) .0637(6) .0048(4) .0077(5) .0006(4)
Ru2 .0457(5) .0399(5) .0380(5) -.0060(4) .0003(4) -.0047(4)
Ru3 .0419(5) .0372(5) .0412(5) .0004(4) .0074(4) .0046(4)
W4 .0539(3) .0326(2) .0512(3) -.0036(2) -.0085(2) -.0021(2)
Ru5 .0369(4) .0444(5) .0310(4) -.0015(4) -.0024(3) -.0041(4)
Ru6 .0399(5) .0508(5) .0325(4) -.0106(4) .0017(3) -.0036(4)
C11 .093(10) .031(7) .118(12) .001(7) -.002(9) .000(7)
O11 .105(8) .063(7) .169(10) -.026(6) -.003(7) .000(7)
C12 .085(9) .054(8) .078(9) .015(7) .024(8) .011(7)
O12 .123(8) .104(8) .070(6) .035(6) -.005(6) .023(6)
C13 .076(9) .050(7) .080(9) .009(7) .003(7) -.016(7)
O13 .101(8) .103(8) .113(8) .030(6) .027(6) -.024(6)
C21 .076(8) .064(8) .056(7) -.013(7) .015(6) -.009(6)
O21 .128(9) .093(7) .112(8) -.044(6) -.028(7) -.038(6)
C22 .060(8) .083(9) .043(7) -.016(7) .003(6) -.018(6)
O22 .080(7) .146(9) .075(6) -.019(6) .027(5) -.029(6)
C23 .065(8) .054(8) .057(7) -.012(6) .000(6) -.005(6)
O23 .127(8) .056(6) .103(7) .016(6) -.026(6) .013(5)
C31 .081(9) .057(8) .070(8) .006(7) .035(7) .022(6)
O31 .103(7) .070(6) .154(9) -.023(6) .057(7) .025(6)
C32 .068(8) .063(8) .057(8) .009(6) .006(6) .002(7)
O32 .116(8) .131(9) .045(5) .034(6) -.012(5) -.003(5)
C33 .054(7) .043(7) .053(7) .002(5) .014(5) .005(5)
O33 .061(5) .051(5) .116(7) .013(4) .017(5) -.003(5)
C41 .109(11) .045(8) .102(11) -.006(8) -.032(9) .005(7)
O41 .092(7) .073(6) .137(9) -.037(6) -.002(6) -.002(6)
C42 .118(11) .039(7) .073(9) .007(7) -.015(8) .003(7)
O42 .177(11) .107(8) .053(6) .026(7) -.020(6) .013(6)
C51 .067(8) .069(8) .036(6) -.017(6) -.010(5) -.005(6)
O51 .096(7) .091(7) .089(6) -.052(6) -.034(5) .001(5)
C52 .053(7) .059(7) .040(6) .015(6) -.002(5) -.005(5)
O52 .077(6) .133(8) .066(6) .016(6) .032(5) -.004(6)
C53 .056(7) .069(8) .034(6) -.003(6) -.004(5) .006(6)
O53 .084(6) .068(6) .079(6) .024(5) -.011(5) .015(5)
C61 .091(10) .087(10) .056(8) -.028(8) -.001(7) -.017(7)
O61 .082(7) .150(10) .131(9) -.077(7) .049(6) -.051(7)
C62 .057(7) .057(7) .037(6) -.018(6) .012(5) -.005(5)
O62 .099(7) .130(8) .030(4) -.030(6) -.006(4) -.006(5)
C63 .040(6) .085(9) .046(6) .011(6) .015(5) -.003(6)
O63 .072(6) .102(8) .107(8) .030(6) .016(5) -.004(6)
C1 .035(5) .042(6) .032(5) .000(5) -.004(4) -.002(5)
C2 .023(5) .049(6) .029(5) -.004(4) .003(4) -.001(4)
C3 .026(5) .052(6) .028(5) -.000(5) -.002(4) -.006(5)
C4 .029(5) .047(6) .028(5) -.002(4) -.001(4) -.007(4)
C401 .162(18) .092(13) .076(10) .088(13) .010(11) -.003(10)
C402 .089(11) .075(11) .114(13) .026(9) -.019(10) -.042(10)
C403 .090(10) .043(8) .112(12) .010(7) .011(9) -.006(8)
C404 .070(9) .081(10) .088(10) .009(8) -.002(8) -.015(9)
C405 .091(11) .041(8) .181(18) -.004(8) .065(12) -.026(10)

loop_
_atom_type_symbol
_atom_type_description
_atom_type_oxidation_number
_atom_type_number_in_cell
_atom_type_scat_dispersion_real
_atom_type_scat_dispersion_imag
_atom_type_scat_source
C ? 0 104 .002 .002 'Int Tables Vol IV Tables 2.2B and 2.3.1'
O ? 0 68 .008 .006 'Int Tables Vol IV Tables 2.2B and 2.3.1'
H ? 0 20 0 0 'Int Tables Vol IV Tables 2.2B and 2.3.1'
Ru ? 0 20 -1.42 .836 'Int Tables Vol IV Tables 2.2B and 2.3.1'
W ? 0 4 -1.421 6.872 'Int Tables Vol IV Tables 2.2B and 2.3.1'

loop_
_diffrn_attenuator_code
_diffrn_attenuator_scale
? ?

loop_
_geom_angle_atom_site_label_1
_geom_angle_atom_site_label_2
_geom_angle_atom_site_label_3
_geom_angle_site_symmetry_1
_geom_angle_site_symmetry_2
_geom_angle_site_symmetry_3
_geom_angle
_geom_angle_publ_flag
Ru2 Ru1 Ru3 . . . 59.17(4) ?
Ru2 Ru1 C11 . . . 103.4(4) ?
Ru2 Ru1 C12 . . . 154.1(4) ?
Ru2 Ru1 C13 . . . 100.6(4) ?
Ru2 Ru1 C1 . . . 51.1(2) ?
Ru3 Ru1 C11 . . . 102.2(4) ?
Ru3 Ru1 C12 . . . 99.0(4) ?
Ru3 Ru1 C13 . . . 154.8(4) ?
Ru3 Ru1 C1 . . . 51.0(3) ?
C11 Ru1 C12 . . . 94.3(5) ?
C11 Ru1 C13 . . . 97.0(5) ?
C11 Ru1 C1 . . . 148.5(5) ?
C12 Ru1 C13 . . . 95.6(5) ?
C12 Ru1 C1 . . . 105.1(4) ?
C13 Ru1 C1 . . . 105.3(4) ?
Ru1 Ru2 Ru3 . . . 60.34(3) ?
Ru1 Ru2 C21 . . . 89.1(3) ?
Ru1 Ru2 C22 . . . 93.3(3) ?
Ru1 Ru2 C23 . . . 166.1(3) ?
Ru1 Ru2 C1 . . . 43.4(2) ?
Ru1 Ru2 C2 . . . 76.5(2) ?
Ru1 Ru2 H . . . 85.90(4) ?
Ru3 Ru2 C21 . . . 111.2(3) ?
Ru3 Ru2 C22 . . . 142.7(3) ?
Ru3 Ru2 C23 . . . 106.4(3) ?
Ru3 Ru2 C1 . . . 50.6(2) ?
Ru3 Ru2 C2 . . . 50.6(2) ?
Ru3 Ru2 H . . . 39.34(3) ?
C21 Ru2 C22 . . . 92.7(5) ?
C21 Ru2 C23 . . . 100.6(5) ?
C21 Ru2 C1 . . . 132.4(4) ?
C21 Ru2 C2 . . . 160.9(4) ?
C21 Ru2 H . . . 83.6(3) ?
C22 Ru2 C23 . . . 96.2(5) ?
C22 Ru2 C1 . . . 92.0(4) ?
C22 Ru2 C2 . . . 100.5(4) ?
C22 Ru2 H . . . 176.2(3) ?
C23 Ru2 C1 . . . 125.8(4) ?
C23 Ru2 C2 . . . 91.7(4) ?
C23 Ru2 H . . . 85.3(3) ?
C1 Ru2 C2 . . . 34.3(3) ?
C1 Ru2 H . . . 89.9(2) ?
C2 Ru2 H . . . 82.9(2) ?
Ru1 Ru3 Ru2 . . . 60.49(3) ?
Ru1 Ru3 C31 . . . 92.1(4) ?
Ru1 Ru3 C32 . . . 91.9(3) ?
Ru1 Ru3 C33 . . . 165.4(3) ?
Ru1 Ru3 C1 . . . 43.4(2) ?
Ru1 Ru3 C2 . . . 76.8(2) ?
Ru1 Ru3 H . . . 87.20(4) ?
Ru2 Ru3 C31 . . . 112.9(3) ?
Ru2 Ru3 C32 . . . 141.8(3) ?
Ru2 Ru3 C33 . . . 106.5(3) ?
Ru2 Ru3 C1 . . . 50.9(2) ?
Ru2 Ru3 C2 . . . 51.0(2) ?
Ru2 Ru3 H . . . 41.02(3) ?
C31 Ru3 C32 . . . 92.4(5) ?
C31 Ru3 C33 . . . 99.7(5) ?
C31 Ru3 C1 . . . 135.5(4) ?
C31 Ru3 C2 . . . 163.5(4) ?
C31 Ru3 H . . . 82.6(3) ?
C32 Ru3 C33 . . . 96.1(5) ?
C32 Ru3 C1 . . . 91.0(4) ?
C32 Ru3 C2 . . . 100.0(4) ?
C32 Ru3 H . . . 174.9(3) ?
C33 Ru3 C1 . . . 124.0(4) ?
C33 Ru3 C2 . . . 89.8(4) ?
C33 Ru3 H . . . 85.9(3) ?
C1 Ru3 C2 . . . 34.5(3) ?
C1 Ru3 H . . . 91.8(2) ?
C2 Ru3 H . . . 84.7(2) ?
Ru5 W4 Ru6 . . . 53.46(3) ?
Ru5 W4 C41 . . . 86.8(4) ?
Ru5 W4 C42 . . . 129.4(3) ?
Ru5 W4 C4 . . . 48.4(2) ?
Ru5 W4 C401 . . . 88.0(5) ?
Ru5 W4 C402 . . . 107.1(4) ?
Ru5 W4 C403 . . . 141.7(4) ?
Ru5 W4 C404 . . . 139.5(4) ?
Ru5 W4 C405 . . . 104.6(4) ?
Ru6 W4 C41 . . . 76.8(4) ?
Ru6 W4 C42 . . . 76.7(4) ?
Ru6 W4 C4 . . . 46.8(2) ?
Ru6 W4 C401 . . . 141.3(5) ?
Ru6 W4 C402 . . . 151.4(4) ?
Ru6 W4 C403 . . . 159.8(4) ?
Ru6 W4 C404 . . . 151.1(4) ?
Ru6 W4 C405 . . . 140.8(3) ?
C41 W4 C42 . . . 89.8(6) ?
C41 W4 C4 . . . 120.7(4) ?
C41 W4 C401 . . . 108.5(6) ?
C41 W4 C402 . . . 81.8(5) ?
C41 W4 C403 . . . 89.7(5) ?
C41 W4 C404 . . . 122.7(5) ?
C41 W4 C405 . . . 139.5(5) ?
C42 W4 C4 . . . 92.9(4) ?
C42 W4 C401 . . . 139.9(6) ?
C42 W4 C402 . . . 122.3(5) ?
C42 W4 C403 . . . 88.6(5) ?
C42 W4 C404 . . . 81.8(5) ?
C42 W4 C405 . . . 110.1(7) ?
C4 W4 C401 . . . 106.5(5) ?
C4 W4 C402 . . . 139.6(5) ?
C4 W4 C403 . . . 149.6(4) ?
C4 W4 C404 . . . 116.3(4) ?
C4 W4 C405 . . . 94.0(4) ?
C401 W4 C402 . . . 33.7(6) ?
C401 W4 C403 . . . 57.2(6) ?
C401 W4 C404 . . . 58.2(6) ?
C401 W4 C405 . . . 35.7(7) ?
C402 W4 C403 . . . 34.8(6) ?
C402 W4 C404 . . . 57.5(5) ?
C402 W4 C405 . . . 57.7(5) ?
C403 W4 C404 . . . 34.0(5) ?
C403 W4 C405 . . . 57.4(5) ?
C404 W4 C405 . . . 35.0(6) ?
W4 Ru5 Ru6 . . . 63.97(3) ?
W4 Ru5 C51 . . . 89.4(3) ?
W4 Ru5 C52 . . . 100.0(3) ?
W4 Ru5 C53 . . . 163.0(3) ?
W4 Ru5 C3 . . . 76.8(3) ?
W4 Ru5 C4 . . . 42.0(2) ?
Ru6 Ru5 C51 . . . 102.9(3) ?
Ru6 Ru5 C52 . . . 152.8(3) ?
Ru6 Ru5 C53 . . . 99.2(3) ?
Ru6 Ru5 C3 . . . 53.6(2) ?
Ru6 Ru5 C4 . . . 52.0(2) ?
C51 Ru5 C52 . . . 98.5(4) ?
C51 Ru5 C53 . . . 97.5(5) ?
C51 Ru5 C3 . . . 156.1(4) ?
C51 Ru5 C4 . . . 129.9(4) ?
C52 Ru5 C53 . . . 94.3(4) ?
C52 Ru5 C3 . . . 103.0(4) ?
C52 Ru5 C4 . . . 101.1(4) ?
C53 Ru5 C3 . . . 91.2(4) ?
C53 Ru5 C4 . . . 126.1(4) ?
C3 Ru5 C4 . . . 35.1(3) ?
W4 Ru6 Ru5 . . . 62.57(3) ?
W4 Ru6 C61 . . . 100.6(4) ?
W4 Ru6 C62 . . . 103.5(3) ?
W4 Ru6 C63 . . . 156.3(3) ?
W4 Ru6 C3 . . . 75.4(2) ?
W4 Ru6 C4 . . . 41.4(2) ?
Ru5 Ru6 C61 . . . 107.5(3) ?
Ru5 Ru6 C62 . . . 151.7(3) ?
Ru5 Ru6 C63 . . . 94.4(3) ?
Ru5 Ru6 C3 . . . 52.0(2) ?
Ru5 Ru6 C4 . . . 53.0(2) ?
C61 Ru6 C62 . . . 99.0(5) ?
C61 Ru6 C63 . . . 91.5(5) ?
C61 Ru6 C3 . . . 158.9(4) ?
C61 Ru6 C4 . . . 140.7(5) ?
C62 Ru6 C63 . . . 94.6(4) ?
C62 Ru6 C3 . . . 102.1(4) ?
C62 Ru6 C4 . . . 99.8(4) ?
C63 Ru6 C3 . . . 86.1(4) ?
C63 Ru6 C4 . . . 120.9(4) ?
C3 Ru6 C4 . . . 34.9(3) ?
Ru1 C11 O11 . . . 174.6(12) ?
Ru1 C12 O12 . . . 174.9(11) ?
Ru1 C13 O13 . . . 177.6(11) ?
Ru2 C21 O21 . . . 175.4(11) ?
Ru2 C22 O22 . . . 177.9(10) ?
Ru2 C23 O23 . . . 174.5(10) ?
Ru3 C31 O31 . . . 175.0(11) ?
Ru3 C32 O32 . . . 177.8(10) ?
Ru3 C33 O33 . . . 176.0(9) ?
W4 C41 O41 . . . 175.4(11) ?
W4 C42 O42 . . . 177.2(12) ?
Ru5 C51 O51 . . . 178.5(10) ?
Ru5 C52 O52 . . . 179.1(9) ?
Ru5 C53 O53 . . . 173.7(10) ?
Ru6 C61 O61 . . . 177.1(11) ?
Ru6 C62 O62 . . . 176.1(9) ?
Ru6 C63 O63 . . . 177.7(10) ?
Ru1 C1 Ru2 . . . 85.5(3) ?
Ru1 C1 Ru3 . . . 85.6(3) ?
Ru1 C1 C2 . . . 151.9(7) ?
Ru2 C1 Ru3 . . . 78.5(3) ?
Ru2 C1 C2 . . . 73.0(5) ?
Ru3 C1 C2 . . . 72.8(5) ?
Ru2 C2 Ru3 . . . 78.4(3) ?
Ru2 C2 C1 . . . 72.7(5) ?
Ru2 C2 C3 . . . 133.6(6) ?
Ru3 C2 C1 . . . 72.8(5) ?
Ru3 C2 C3 . . . 129.5(6) ?
C1 C2 C3 . . . 143.6(8) ?
Ru5 C3 Ru6 . . . 74.4(3) ?
Ru5 C3 C2 . . . 134.0(6) ?
Ru5 C3 C4 . . . 73.4(5) ?
Ru6 C3 C2 . . . 129.3(6) ?
Ru6 C3 C4 . . . 70.5(5) ?
C2 C3 C4 . . . 145.9(8) ?
W4 C4 Ru5 . . . 89.6(3) ?
W4 C4 Ru6 . . . 91.8(3) ?
W4 C4 C3 . . . 158.9(7) ?
Ru5 C4 Ru6 . . . 75.0(3) ?
Ru5 C4 C3 . . . 71.5(5) ?
Ru6 C4 C3 . . . 74.6(5) ?
W4 C401 C402 . . . 73.1(10) ?
W4 C401 C405 . . . 71.6(10) ?
W4 C401 H401 . . . 121.8(15) ?
C402 C401 C405 . . . 107.7(14) ?
C402 C401 H401 . . . 124.4(19) ?
C405 C401 H401 . . . 128(2) ?
W4 C402 C401 . . . 73.2(10) ?
W4 C402 C403 . . . 72.2(9) ?
W4 C402 H402 . . . 120.0(11) ?
C401 C402 C403 . . . 108.4(14) ?
C401 C402 H402 . . . 126.3(17) ?
C403 C402 H402 . . . 125.3(15) ?
W4 C403 C402 . . . 73.0(8) ?
W4 C403 C404 . . . 72.5(8) ?
W4 C403 H403 . . . 118.2(11) ?
C402 C403 C404 . . . 108.7(13) ?
C402 C403 H403 . . . 125.0(14) ?
C404 C403 H403 . . . 126.2(15) ?
W4 C404 C403 . . . 73.6(8) ?
W4 C404 C405 . . . 72.9(9) ?
W4 C404 H404 . . . 120.3(11) ?
C403 C404 C405 . . . 108.7(13) ?
C403 C404 H404 . . . 125.7(15) ?
C405 C404 H404 . . . 125.6(15) ?
W4 C405 C401 . . . 72.7(10) ?
W4 C405 C404 . . . 72.1(9) ?
W4 C405 H405 . . . 119.9(12) ?
C401 C405 C404 . . . 106.5(13) ?
C401 C405 H405 . . . 126(2) ?
C404 C405 H405 . . . 127.2(19) ?
Ru2 H Ru3 . . . 99.64(4) ?

loop_
_geom_bond_atom_site_label_1
_geom_bond_atom_site_label_2
_geom_bond_site_symmetry_1
_geom_bond_site_symmetry_2
_geom_bond_distance
_geom_bond_publ_flag
Ru1 Ru2 . . 2.8229(13) ?
Ru1 Ru3 . . 2.8188(13) ?
Ru1 C11 . . 1.947(13) ?
Ru1 C12 . . 1.932(13) ?
Ru1 C13 . . 1.926(13) ?
Ru1 C1 . . 1.944(9) ?
Ru2 Ru3 . . 2.7855(15) ?
Ru2 C21 . . 1.910(12) ?
Ru2 C22 . . 1.919(11) ?
Ru2 C23 . . 1.957(12) ?
Ru2 C1 . . 2.205(8) ?
Ru2 C2 . . 2.210(9) ?
Ru2 H . . 1.8545(9) ?
Ru3 C31 . . 1.922(12) ?
Ru3 C32 . . 1.914(12) ?
Ru3 C33 . . 1.929(11) ?
Ru3 C1 . . 2.197(9) ?
Ru3 C2 . . 2.197(8) ?
Ru3 H . . 1.7909(10) ?
W4 Ru5 . . 2.9516(11) ?
W4 Ru6 . . 2.9884(12) ?
W4 C41 . . 1.966(14) ?
W4 C42 . . 1.976(13) ?
W4 C4 . . 1.975(9) ?
W4 C401 . . 2.329(17) ?
W4 C402 . . 2.328(17) ?
W4 C403 . . 2.318(13) ?
W4 C404 . . 2.304(14) ?
W4 C405 . . 2.314(17) ?
Ru5 Ru6 . . 2.6719(13) ?
Ru5 C51 . . 1.907(11) ?
Ru5 C52 . . 1.912(10) ?
Ru5 C53 . . 1.909(12) ?
Ru5 C3 . . 2.186(9) ?
Ru5 C4 . . 2.208(8) ?
Ru6 C61 . . 1.906(13) ?
Ru6 C62 . . 1.944(10) ?
Ru6 C63 . . 1.903(12) ?
Ru6 C3 . . 2.232(9) ?
Ru6 C4 . . 2.181(8) ?
C11 O11 . . 1.116(16) ?
C12 O12 . . 1.104(16) ?
C13 O13 . . 1.092(16) ?
C21 O21 . . 1.147(15) ?
C22 O22 . . 1.116(14) ?
C23 O23 . . 1.102(15) ?
C31 O31 . . 1.131(15) ?
C32 O32 . . 1.124(14) ?
C33 O33 . . 1.123(13) ?
C41 O41 . . 1.167(17) ?
C42 O42 . . 1.148(15) ?
C51 O51 . . 1.135(14) ?
C52 O52 . . 1.141(13) ?
C53 O53 . . 1.123(14) ?
C61 O61 . . 1.139(16) ?
C62 O62 . . 1.116(12) ?
C63 O63 . . 1.124(16) ?
C1 C2 . . 1.302(13) ?
C2 C3 . . 1.426(14) ?
C3 C4 . . 1.324(13) ?
C401 C402 . . 1.35(2) ?
C401 C405 . . 1.42(3) ?
C401 H401 . . .962(16) ?
C402 C403 . . 1.39(2) ?
C402 H402 . . .997(15) ?
C403 C404 . . 1.35(2) ?
C403 H403 . . .995(14) ?
C404 C405 . . 1.39(2) ?
C404 H404 . . .979(13) ?
C405 H405 . . .968(14) ?

loop_
_geom_contact_atom_site_label_1
_geom_contact_atom_site_label_2
_geom_contact_distance
_geom_contact_site_symmetry_1
_geom_contact_site_symmetry_2
_geom_contact_publ_flag
Ru1 O11 3.061(10) . . ?
Ru1 O12 3.033(9) . . ?
Ru1 O13 3.018(10) . . ?
Ru1 C21 3.383(11) . . ?
Ru1 C31 3.468(12) . . ?
Ru1 C32 3.459(12) . . ?
Ru1 C2 3.153(10) . . ?
Ru1 H 3.2650(12) . . ?
Ru2 O21 3.055(10) . . ?
Ru2 O22 3.035(9) . . ?
Ru2 O23 3.056(9) . . ?
Ru2 C3 3.356(9) . . ?
Ru3 O31 3.050(9) . . ?
Ru3 O32 3.037(8) . . ?
Ru3 O33 3.050(8) . . ?
Ru3 C3 3.293(9) . . ?
W4 O41 3.130(9) . . ?
W4 O42 3.123(8) . . ?
W4 C51 3.498(11) . . ?
W4 C3 3.246(10) . . ?
W4 H401 2.9523(11) . . ?
W4 H402 2.9552(10) . . ?
W4 H403 2.9228(12) . . ?
W4 H404 2.9229(9) . . ?
W4 H405 2.9202(10) . . ?
Ru5 C41 3.452(13) . . ?
Ru5 O51 3.042(9) . . ?
Ru5 O52 3.053(8) . . ?
Ru5 O53 3.027(8) . . ?
Ru5 C63 3.397(11) . . ?
Ru5 C2 3.338(9) . . ?
Ru5 H401 3.4713(11) . . ?
Ru6 C41 3.178(12) . . ?
Ru6 C42 3.180(12) . . ?
Ru6 O61 3.044(10) . . ?
Ru6 O62 3.059(7) . . ?
Ru6 O63 3.026(10) . . ?
Ru6 C2 3.323(9) . . ?
C11 C12 2.845(19) . . ?
C11 C13 2.901(19) . . ?
C12 C13 2.859(18) . . ?
O13 H403 2.933(10) . '2 545' ?
O13 H404 2.929(10) . '2 545' ?
C21 C22 2.772(17) . . ?
C21 C23 2.976(17) . . ?
C21 H 2.508(11) . . ?
C22 C23 2.886(16) . . ?
C22 C1 2.975(13) . . ?
C23 C2 2.995(14) . . ?
C23 H 2.583(11) . . ?
C31 C32 2.769(17) . . ?
C31 C33 2.943(16) . . ?
C31 H 2.451(12) . . ?
C32 C33 2.859(15) . . ?
C32 C1 2.938(14) . . ?
C33 C2 2.919(13) . . ?
C33 H 2.536(10) . . ?
O33 H405 2.630(8) . . ?
C41 C42 2.78(2) . . ?
C41 C51 2.981(17) . . ?
C41 C61 2.901(18) . . ?
C41 C402 2.83(2) . . ?
C41 H402 2.802(14) . . ?
O41 C61 2.963(16) . . ?
O41 O61 2.987(14) . . ?
O41 H402 2.496(10) . '3 666' ?
C42 C4 2.863(15) . . ?
C42 C404 2.815(19) . . ?
C42 H404 2.797(13) . . ?
C51 C52 2.894(15) . . ?
C51 C53 2.869(17) . . ?
O51 H402 2.934(9) . '3 666' ?
O51 H405 2.961(9) . '1 655' ?
C52 C53 2.802(15) . . ?
C52 H401 2.672(11) . . ?
O52 H401 2.778(9) . . ?
C53 C3 2.932(13) . . ?
C61 C62 2.927(16) . . ?
C61 C63 2.728(18) . . ?
O61 H404 2.585(10) . '1 655' ?
C62 C63 2.827(15) . . ?
C63 C3 2.831(13) . . ?
O63 H 2.788(9) . '1 655' ?
C1 C3 2.592(13) . . ?
C1 H 2.879(9) . . ?
C2 C4 2.630(13) . . ?
C2 H 2.704(8) . . ?
C401 C403 2.22(2) . . ?
C401 C404 2.25(2) . . ?
C401 H402 2.10(2) . . ?
C401 H405 2.14(2) . . ?
C402 C404 2.23(2) . . ?
C402 C405 2.24(2) . . ?
C402 H401 2.054(17) . . ?
C402 H403 2.125(17) . . ?
C403 C405 2.22(2) . . ?
C403 H402 2.129(15) . . ?
C403 H404 2.079(14) . . ?
C404 H403 2.098(15) . . ?
C404 H405 2.117(15) . . ?
C405 H401 2.15(2) . . ?
C405 H404 2.11(2) . . ?
H401 H402 2.4852(7) . . ?
H401 H405 2.5892(6) . . ?
H402 H403 2.5373(7) . . ?
H403 H404 2.5100(7) . . ?
H404 H405 2.5414(7) . . ?

loop_
_geom_hbond_atom_site_label_D
_geom_hbond_atom_site_label_H
_geom_hbond_atom_site_label_A
_geom_hbond_site_symmetry_D
_geom_hbond_site_symmetry_H
_geom_hbond_site_symmetry_A
_geom_hbond_distance_DH
_geom_hbond_distance_HA
_geom_hbond_distance_DA
_geom_hbond_angle_DHA
_geom_hbond_publ_flag
? ? ? ? ? ? ? ? ? ? ?

loop_
_geom_torsion_atom_site_label_1
_geom_torsion_atom_site_label_2
_geom_torsion_atom_site_label_3
_geom_torsion_atom_site_label_4
_geom_torsion_site_symmetry_1
_geom_torsion_site_symmetry_2
_geom_torsion_site_symmetry_3
_geom_torsion_site_symmetry_4
_geom_torsion
_geom_torsion_publ_flag
? ? ? ? ? ? ? ? ? ?
